data_9001046
loop_
_publ_author_name
'Fayos, J.'
'Watkin, D. J.'
'Perez-Mendez M'

_publ_section_title
;
 Crystal structure of the apatite-like compound K3Ca2(SO4)3F
;
_journal_name_full 'American Mineralogist'
_journal_page_first 209
_journal_page_last 212
_journal_volume 72
_journal_year 1987
_chemical_formula_structural 'K3 Ca2 (S O4)3 F'
_chemical_formula_sum 'Ca2 F K3 O12 S3'
_space_group_IT_number 33
_symmetry_space_group_name_Hall 'P -2ac -2n'
_symmetry_space_group_name_H-M 'P n 21 a'
_cell_angle_alpha 90
_cell_angle_beta 90
_cell_angle_gamma 90
_cell_length_a 13.415
_cell_length_b 10.493
_cell_length_c 9.127
_cell_formula_units_Z 4
_cell_volume 1284.749
_database_code_amcsd 0001068
_exptl_crystal_density_diffrn 2.609
_cod_original_formula_sum 'K3 Ca2 F S3 O12'
_cod_database_code 9001046
_amcsd_formula_title K3Ca2(SO4)3F

loop_
_space_group_symop_operation_xyz
x,y,z
1/2+x,y,1/2-z
1/2-x,1/2+y,1/2+z
-x,1/2+y,-z

loop_
_atom_site_aniso_label
_atom_site_aniso_U_11
_atom_site_aniso_U_22
_atom_site_aniso_U_33
_atom_site_aniso_U_12
_atom_site_aniso_U_13
_atom_site_aniso_U_23
K1 0.02300 0.04200 0.02700 0.01100 -0.00400 -0.02300
K2 0.01100 0.05900 0.05100 -0.00600 0.00400 0.01900
K3 0.01400 0.06300 0.06000 0.00100 0.00600 0.03100
Ca1 0.01500 0.01700 0.07000 0.00000 -0.00400 -0.01400
Ca2 0.01100 0.04500 0.03600 0.00500 -0.00200 -0.02600

loop_
_atom_site_label
_atom_site_fract_x
_atom_site_fract_y
_atom_site_fract_z
_atom_site_occupancy
_atom_site_U_iso_or_equiv
K1 0.57350 0.54150 0.69390 1.00000 ?
K2 0.71280 0.25000 0.34810 1.00000 ?
K3 0.77550 0.24720 0.80550 1.00000 ?
Ca1 0.57630 -0.04750 0.68970 1.00000 ?
Ca2 0.98730 0.25000 0.51280 1.00000 ?
F1 0.90300 0.27200 0.30200 1.00000 0.02100
S2 0.02700 0.23700 0.90100 0.50000 0.00800
O12 0.99400 0.28200 0.75500 0.50000 0.01900
O22 0.11400 0.15300 0.88300 0.50000 0.09900
O32 0.94700 0.16800 0.97900 0.50000 0.04900
O42 0.05300 0.35300 0.98800 0.50000 0.02600
S21 0.02500 0.26800 0.92400 0.50000 0.02700
O121 0.99100 0.21000 0.78400 0.50000 0.04800
O221 0.12600 0.31700 0.89900 0.50000 0.02300
O321 0.95800 0.37100 0.97100 0.50000 0.02000
O421 0.02800 0.16600 0.03600 0.50000 0.04200
S1 0.84100 0.53500 0.54600 1.00000 0.02500
O11 0.86100 0.39800 0.59100 1.00000 0.03500
O21 0.91300 0.61300 0.63200 1.00000 0.05900
O31 0.74400 0.57900 0.58900 1.00000 0.02700
O41 0.85700 0.57100 0.40700 1.00000 0.07400
S11 0.85300 -0.03200 0.57900 1.00000 0.01600
O111 0.85400 0.10200 0.54000 1.00000 0.03700
O211 0.93200 -0.08100 0.68000 1.00000 0.05800
O311 0.75500 -0.06100 0.65200 1.00000 0.04400
O411 0.87700 -0.10300 0.43600 1.00000 0.05800

loop_
_cod_related_entry_id
_cod_related_entry_database
_cod_related_entry_code
1 AMCSD 0001068
